data_7128232
loop_
_publ_author_name
'Thum, Katharina'
'Pahl, J\"urgen'
'Eyselein, Jonathan'
'Elsen, Holger'
'Langer, Jens'
'Harder, Sjoerd'

_publ_section_title
;
 Retro-Diels-Alder decomposition of norbornadiene mediated by a cationic
 magnesium complex.
;
_journal_issue 43
_journal_name_full 'Chemical communications (Cambridge, England)'
_journal_page_first 5278
_journal_page_last 5281
_journal_paper_doi 10.1039/d1cc01691a
_journal_volume 57
_journal_year 2021
_chemical_formula_moiety 'C34 H47 Mg N2, B C24 F20'
_chemical_formula_sum 'C58 H47 B F20 Mg N2'
_chemical_formula_weight 1187.09
_space_group_crystal_system monoclinic
_space_group_IT_number 14
_space_group_name_Hall '-P 2yn'
_space_group_name_H-M_alt 'P 1 21/n 1'
_atom_sites_solution_hydrogens geom
_atom_sites_solution_primary heavy
_audit_creation_date 2019-06-03
_audit_creation_method
;
Olex2 1.2
(compiled 2018.05.29 svn.r3508 for OlexSys, GUI svn.r5506)
;
_audit_update_record
;
2021-03-29 deposited with the CCDC.	2021-04-26 downloaded from the CCDC.
;
_cell_angle_alpha 90
_cell_angle_beta 106.9367(14)
_cell_angle_gamma 90
_cell_formula_units_Z 4
_cell_length_a 15.9261(2)
_cell_length_b 20.4561(2)
_cell_length_c 17.1852(2)
_cell_measurement_reflns_used 7604
_cell_measurement_temperature 100.0(1)
_cell_measurement_theta_max 73.6710
_cell_measurement_theta_min 3.9390
_cell_volume 5355.86(11)
_computing_cell_refinement 'CrysAlisPro 1.171.40.18b (Rigaku OD, 2018)'
_computing_data_collection 'CrysAlisPro 1.171.40.18b (Rigaku OD, 2018)'
_computing_data_reduction 'CrysAlisPro 1.171.40.18b (Rigaku OD, 2018)'
_computing_molecular_graphics 'Olex2 (Dolomanov et al., 2009)'
_computing_publication_material 'Olex2 (Dolomanov et al., 2009)'
_computing_structure_refinement 'ShelXL (Sheldrick, 2015)'
_computing_structure_solution 'ShelXS (Sheldrick, 2008)'
_diffrn_ambient_environment N~2~
_diffrn_ambient_temperature 100.0(1)
_diffrn_detector 'CCD plate'
_diffrn_detector_area_resol_mean 5.2903
_diffrn_detector_type AtlasS2
_diffrn_measured_fraction_theta_full 0.995
_diffrn_measured_fraction_theta_max 0.965
_diffrn_measurement_details
;
List of Runs (angles in degrees, time in seconds):

  # Type    Start    End  Width  t~exp~   \w     \q     \k     \f   Frames
#--------------------------------------------------------------------------
  1  \w   -109.00 -18.00   1.00   12.50    --  -41.64 -38.00  90.00   91
  2  \w   -110.00 -65.00   1.00   12.50    --  -41.64 -38.00  30.00   45
  3  \w     23.00  97.00   1.00   12.50    --   41.64-125.00   0.00   74
  4  \w     35.00  80.00   1.00   50.00    --  106.30 -61.00 -30.00   45
  5  \w     24.00  98.00   1.00   50.00    --  106.30 -94.00-150.00   74
  6  \w     90.00 116.00   1.00   50.00    --  106.30 -61.00 -30.00   26
  7  \w    135.00 175.00   1.00   50.00    --  106.30  45.00-120.00   40
  8  \w     33.00  74.00   1.00   50.00    --  106.30 -45.00-150.00   41
  9  \w     87.00 132.00   1.00   50.00    --  106.30 -45.00-150.00   45
 10  \w     27.00  86.00   1.00   50.00    --  106.30 -94.00 150.00   59
 11  \w     81.00 107.00   1.00   50.00    --  106.30  45.00-120.00   26
 12  \w    117.00 164.00   1.00   50.00    --  106.30  30.00 -30.00   47
 13  \w     78.00 104.00   1.00   50.00    --  106.30  30.00 -30.00   26
;
_diffrn_measurement_device 'four-circle diffractometer'
_diffrn_measurement_device_type 'SuperNova, Dual, Cu at home/near, AtlasS2'
_diffrn_measurement_method '\w scans'
_diffrn_orient_matrix_type 'CrysAlisPro convention (1999,Acta A55,543-557)'
_diffrn_orient_matrix_UB_11 0.0374861000
_diffrn_orient_matrix_UB_12 -0.0695765000
_diffrn_orient_matrix_UB_13 0.0009308000
_diffrn_orient_matrix_UB_21 -0.0131922000
_diffrn_orient_matrix_UB_22 -0.0120864000
_diffrn_orient_matrix_UB_23 0.0841550000
_diffrn_orient_matrix_UB_31 -0.0929008000
_diffrn_orient_matrix_UB_32 -0.0263152000
_diffrn_orient_matrix_UB_33 -0.0411508000
_diffrn_radiation_monochromator mirror
_diffrn_radiation_probe x-ray
_diffrn_radiation_type CuK\a
_diffrn_radiation_wavelength 1.54184
_diffrn_reflns_av_R_equivalents 0.0319
_diffrn_reflns_av_unetI/netI 0.0430
_diffrn_reflns_Laue_measured_fraction_full 0.995
_diffrn_reflns_Laue_measured_fraction_max 0.965
_diffrn_reflns_limit_h_max 14
_diffrn_reflns_limit_h_min -19
_diffrn_reflns_limit_k_max 23
_diffrn_reflns_limit_k_min -24
_diffrn_reflns_limit_l_max 21
_diffrn_reflns_limit_l_min -20
_diffrn_reflns_number 20676
_diffrn_reflns_point_group_measured_fraction_full 0.995
_diffrn_reflns_point_group_measured_fraction_max 0.965
_diffrn_reflns_theta_full 67.684
_diffrn_reflns_theta_max 73.752
_diffrn_reflns_theta_min 3.331
_diffrn_source 'micro-focus sealed X-ray tube'
_diffrn_source_type 'SuperNova (Cu) X-ray Source'
_exptl_absorpt_coefficient_mu 1.285
_exptl_absorpt_correction_T_max 1.00000
_exptl_absorpt_correction_T_min 0.77980
_exptl_absorpt_correction_type multi-scan
_exptl_absorpt_process_details
;
CrysAlisPro 1.171.40.18b (Rigaku Oxford Diffraction, 2018)
Empirical absorption correction using spherical harmonics,
 implemented in SCALE3 ABSPACK scaling algorithm.
;
_exptl_crystal_colour 'clear colourless'
_exptl_crystal_colour_lustre clear
_exptl_crystal_colour_primary colourless
_exptl_crystal_density_diffrn 1.472
_exptl_crystal_description plank
_exptl_crystal_F_000 2424
_exptl_crystal_size_max 0.236
_exptl_crystal_size_mid 0.066
_exptl_crystal_size_min 0.041
_refine_diff_density_max 0.310
_refine_diff_density_min -0.306
_refine_diff_density_rms 0.049
_refine_ls_extinction_method none
_refine_ls_goodness_of_fit_ref 1.035
_refine_ls_hydrogen_treatment constr
_refine_ls_matrix_type full
_refine_ls_number_parameters 795
_refine_ls_number_reflns 10462
_refine_ls_number_restraints 273
_refine_ls_restrained_S_all 1.025
_refine_ls_R_factor_all 0.0555
_refine_ls_R_factor_gt 0.0406
_refine_ls_shift/su_max 0.001
_refine_ls_shift/su_mean 0.000
_refine_ls_structure_factor_coef Fsqd
_refine_ls_weighting_details 'w=1/[\s^2^(Fo^2^)+(0.0521P)^2^+0.9502P] where P=(Fo^2^+2Fc^2^)/3'
_refine_ls_weighting_scheme calc
_refine_ls_wR_factor_gt 0.0991
_refine_ls_wR_factor_ref 0.1082
_reflns_Friedel_coverage 0.000
_reflns_number_gt 8283
_reflns_number_total 10462
_reflns_threshold_expression 'I > 2\s(I)'
_cod_data_source_file d1cc01691a2.cif
_cod_data_source_block hasj190529a
_cod_depositor_comments 'Adding full bibliography for 7128228--7128235.cif.'
_cod_original_cell_volume 5355.89(13)
_cod_database_code 7128232
_shelx_shelxl_version_number 2016/6
_chemical_oxdiff_formula C58H47BF20MgN2
_shelx_space_group_comment
;
The symmetry employed for this shelxl refinement is uniquely defined
by the following loop, which should always be used as a source of
symmetry information in preference to the above space-group names.
They are only intended as comments.
;
_shelx_estimated_absorpt_t_max 0.949
_shelx_estimated_absorpt_t_min 0.751
_reflns_odcompleteness_completeness 99.46
_reflns_odcompleteness_iscentric 1
_reflns_odcompleteness_theta 66.97
_olex2_refinement_description
;
1. Fixed Uiso
 At 1.2 times of:
  All C(H) groups, All C(H,H) groups
 At 1.5 times of:
  All C(H,H,H) groups
2. Restrained distances
 C31-C30 \\sim C31A-C30A \\sim C34A-C30A \\sim C34-C30 \\sim C32A-C31A \\sim
C32-C31 \\sim C33A-C32A ~
 C33-C32 \\sim C33-C34 \\sim C33A-C34A
 with sigma of 0.02
3. Uiso/Uaniso restraints and constraints
C30A \\sim C31A \\sim C32A \\sim C33A \\sim C34A \\sim C30 \\sim C31 \\sim C32
\\sim C33 \\sim C34: within 2A with sigma of 0.04 and sigma for terminal atoms
of 0.08
4. Rigid body (RIGU) restrains
 C30A, C31A, C32A, C33A, C34A, C30, C31, C32, C33, C34
 with sigma for 1-2 distances of 0.004 and sigma for 1-3 distances of 0.004
5. Others
 Sof(C30)=Sof(H30)=Sof(C31)=Sof(H31)=Sof(C32)=Sof(H32)=Sof(C33)=Sof(H33)=
 Sof(C34)=Sof(H34)=1-FVAR(1)
 Sof(C30A)=Sof(H30A)=Sof(C31A)=Sof(H31A)=Sof(C32A)=Sof(H32A)=Sof(C33A)=
 Sof(H33A)=Sof(C34A)=Sof(H34A)=FVAR(1)
6.a Ternary CH refined with riding coordinates:
 C12(H12), C15(H15), C24(H24), C27(H27)
6.b Secondary CH2 refined with riding coordinates:
 C3(H3a,H3b)
6.c Aromatic/amide H refined with riding coordinates:
 C8(H8), C9(H9), C10(H10), C20(H20), C21(H21), C22(H22), C30A(H30A),
 C31A(H31A), C32A(H32A), C33A(H33A), C34A(H34A), C30(H30), C31(H31), C32(H32),
 C33(H33), C34(H34)
6.d Idealised Me refined as rotating group:
 C1(H1a,H1b,H1c), C5(H5a,H5b,H5c), C13(H13a,H13b,H13c), C14(H14a,H14b,H14c),
 C16(H16a,H16b,H16c), C17(H17a,H17b,H17c), C25(H25a,H25b,H25c), C26(H26a,H26b,
 H26c), C28(H28a,H28b,H28c), C29(H29a,H29b,H29c)
;
_olex2_date_sample_data_collection 2019-05-29
_olex2_submission_special_instructions 'No special instructions were received'
_oxdiff_exptl_absorpt_empirical_details
;
Empirical correction (ABSPACK) includes:
- Absorption correction using spherical harmonics
- Frame scaling
;
_oxdiff_exptl_absorpt_empirical_full_max 1.793
_oxdiff_exptl_absorpt_empirical_full_min 0.624

loop_
_space_group_symop_operation_xyz
'x, y, z'
'-x+1/2, y+1/2, -z+1/2'
'-x, -y, -z'
'x-1/2, -y-1/2, z-1/2'

loop_
_atom_site_label
_atom_site_type_symbol
_atom_site_fract_x
_atom_site_fract_y
_atom_site_fract_z
_atom_site_U_iso_or_equiv
_atom_site_adp_type
_atom_site_occupancy
_atom_site_site_symmetry_order
_atom_site_calc_flag
_atom_site_refinement_flags_posn
_atom_site_refinement_flags_adp
_atom_site_refinement_flags_occupancy
_atom_site_disorder_assembly
_atom_site_disorder_group
Mg1 Mg 0.56162(4) 0.73870(3) 0.82475(4) 0.02796(14) Uani 1 1 d . . . . .
N1 N 0.63062(10) 0.76252(7) 0.94398(9) 0.0237(3) Uani 1 1 d . . . . .
N2 N 0.60325(9) 0.64138(7) 0.84234(9) 0.0220(3) Uani 1 1 d . . . . .
C1 C 0.72889(13) 0.74436(10) 1.08171(11) 0.0303(4) Uani 1 1 d . . . . .
H1A H 0.790659 0.744227 1.082461 0.045 Uiso 1 1 calc GR . . . .
H1B H 0.720776 0.714157 1.123196 0.045 Uiso 1 1 calc GR . . . .
H1C H 0.712000 0.788579 1.093192 0.045 Uiso 1 1 calc GR . . . .
C2 C 0.67279(11) 0.72317(9) 0.99972(10) 0.0230(3) Uani 1 1 d . . . . .
C3 C 0.67045(11) 0.64996(9) 0.99006(10) 0.0230(3) Uani 1 1 d . . . . .
H3A H 0.631335 0.633551 1.021155 0.028 Uiso 1 1 calc R . . . .
H3B H 0.730170 0.634292 1.019142 0.028 Uiso 1 1 calc R . . . .
C4 C 0.64395(11) 0.61429(9) 0.90988(11) 0.0232(3) Uani 1 1 d . . . . .
C5 C 0.67136(14) 0.54405(9) 0.91856(12) 0.0322(4) Uani 1 1 d . . . . .
H5A H 0.643973 0.520929 0.867513 0.048 Uiso 1 1 calc GR . . . .
H5B H 0.652681 0.524006 0.962594 0.048 Uiso 1 1 calc GR . . . .
H5C H 0.735357 0.541206 0.931245 0.048 Uiso 1 1 calc GR . . . .
C6 C 0.63307(12) 0.83215(9) 0.96355(11) 0.0258(4) Uani 1 1 d . . . . .
C7 C 0.70148(13) 0.87131(9) 0.95357(12) 0.0306(4) Uani 1 1 d . . . . .
C8 C 0.70123(15) 0.93678(10) 0.97557(14) 0.0375(5) Uani 1 1 d . . . . .
H8 H 0.746348 0.964859 0.969333 0.045 Uiso 1 1 calc R . . . .
C9 C 0.63681(15) 0.96184(10) 1.00629(14) 0.0397(5) Uani 1 1 d . . . . .
H9 H 0.639179 1.006362 1.022512 0.048 Uiso 1 1 calc R . . . .
C10 C 0.56895(14) 0.92247(10) 1.01354(13) 0.0356(4) Uani 1 1 d . . . . .
H10 H 0.524478 0.940499 1.033795 0.043 Uiso 1 1 calc R . . . .
C11 C 0.56486(13) 0.85681(9) 0.99159(12) 0.0293(4) Uani 1 1 d . . . . .
C12 C 0.77377(15) 0.84527(10) 0.92045(13) 0.0367(5) Uani 1 1 d . . . . .
H12 H 0.764764 0.797135 0.911759 0.044 Uiso 1 1 calc R . . . .
C13 C 0.7695(2) 0.87674(16) 0.83820(16) 0.0581(7) Uani 1 1 d . . . . .
H13A H 0.712428 0.867304 0.799010 0.087 Uiso 1 1 calc GR . . . .
H13B H 0.816364 0.858850 0.818115 0.087 Uiso 1 1 calc GR . . . .
H13C H 0.776976 0.924156 0.845028 0.087 Uiso 1 1 calc GR . . . .
C14 C 0.86495(16) 0.85609(13) 0.98017(16) 0.0462(5) Uani 1 1 d . . . . .
H14A H 0.875745 0.903075 0.988771 0.069 Uiso 1 1 calc GR . . . .
H14B H 0.909482 0.837068 0.957828 0.069 Uiso 1 1 calc GR . . . .
H14C H 0.868015 0.835048 1.032159 0.069 Uiso 1 1 calc GR . . . .
C15 C 0.49153(13) 0.81370(10) 1.00203(13) 0.0321(4) Uani 1 1 d . . . . .
H15 H 0.486770 0.775056 0.965366 0.038 Uiso 1 1 calc R . . . .
C16 C 0.40160(14) 0.84772(11) 0.97950(15) 0.0402(5) Uani 1 1 d . . . . .
H16A H 0.355621 0.815211 0.976740 0.060 Uiso 1 1 calc GR . . . .
H16B H 0.390911 0.869133 0.926491 0.060 Uiso 1 1 calc GR . . . .
H16C H 0.400925 0.880497 1.020900 0.060 Uiso 1 1 calc GR . . . .
C17 C 0.51267(15) 0.78831(10) 1.08957(14) 0.0369(5) Uani 1 1 d . . . . .
H17A H 0.559822 0.755830 1.099177 0.055 Uiso 1 1 calc GR . . . .
H17B H 0.460173 0.768058 1.097877 0.055 Uiso 1 1 calc GR . . . .
H17C H 0.531511 0.824803 1.127608 0.055 Uiso 1 1 calc GR . . . .
C18 C 0.58757(12) 0.60322(8) 0.76793(11) 0.0242(3) Uani 1 1 d . . . . .
C19 C 0.65632(13) 0.59759(10) 0.73227(12) 0.0293(4) Uani 1 1 d . . . . .
C20 C 0.63915(14) 0.56265(11) 0.65975(13) 0.0373(5) Uani 1 1 d . . . . .
H20 H 0.684043 0.558076 0.633896 0.045 Uiso 1 1 calc R . . . .
C21 C 0.55784(15) 0.53443(12) 0.62462(13) 0.0405(5) Uani 1 1 d . . . . .
H21 H 0.547709 0.510474 0.575391 0.049 Uiso 1 1 calc R . . . .
C22 C 0.49119(14) 0.54100(10) 0.66100(12) 0.0338(4) Uani 1 1 d . . . . .
H22 H 0.435708 0.521413 0.636386 0.041 Uiso 1 1 calc R . . . .
C23 C 0.50442(12) 0.57581(9) 0.73289(11) 0.0258(4) Uani 1 1 d . . . . .
C24 C 0.74744(13) 0.62669(11) 0.76982(13) 0.0353(4) Uani 1 1 d . . . . .
H24 H 0.748086 0.647683 0.822543 0.042 Uiso 1 1 calc R . . . .
C25 C 0.81780(15) 0.57356(13) 0.78791(16) 0.0482(6) Uani 1 1 d . . . . .
H25A H 0.802602 0.539510 0.821592 0.072 Uiso 1 1 calc GR . . . .
H25B H 0.874662 0.592733 0.817025 0.072 Uiso 1 1 calc GR . . . .
H25C H 0.821293 0.554326 0.736715 0.072 Uiso 1 1 calc GR . . . .
C26 C 0.76840(17) 0.67948(14) 0.71496(18) 0.0523(6) Uani 1 1 d . . . . .
H26A H 0.771343 0.659589 0.663947 0.078 Uiso 1 1 calc GR . . . .
H26B H 0.824983 0.699741 0.742664 0.078 Uiso 1 1 calc GR . . . .
H26C H 0.722282 0.712874 0.703210 0.078 Uiso 1 1 calc GR . . . .
C27 C 0.43072(12) 0.58187(9) 0.77279(11) 0.0272(4) Uani 1 1 d . . . . .
H27 H 0.441690 0.622388 0.806822 0.033 Uiso 1 1 calc R . . . .
C28 C 0.43152(14) 0.52390(10) 0.82927(13) 0.0359(4) Uani 1 1 d . . . . .
H28A H 0.383805 0.528821 0.854188 0.054 Uiso 1 1 calc GR . . . .
H28B H 0.487857 0.522540 0.871953 0.054 Uiso 1 1 calc GR . . . .
H28C H 0.423398 0.483210 0.797854 0.054 Uiso 1 1 calc GR . . . .
C29 C 0.33929(13) 0.58831(10) 0.71059(13) 0.0330(4) Uani 1 1 d . . . . .
H29A H 0.341280 0.621415 0.669947 0.050 Uiso 1 1 calc GR . . . .
H29B H 0.296544 0.601438 0.738700 0.050 Uiso 1 1 calc GR . . . .
H29C H 0.321878 0.546179 0.683566 0.050 Uiso 1 1 calc GR . . . .
C30A C 0.5667(18) 0.7967(12) 0.7024(18) 0.042(4) Uani 0.32(3) 1 d D U P A 1
H30A H 0.619124 0.804328 0.688049 0.051 Uiso 0.32(3) 1 calc R . P A 1
C31A C 0.531(2) 0.8362(14) 0.750(2) 0.041(4) Uani 0.32(3) 1 d D U P A 1
H31A H 0.554994 0.876670 0.772677 0.049 Uiso 0.32(3) 1 calc R . P A 1
C32A C 0.4540(16) 0.8083(10) 0.7586(16) 0.036(3) Uani 0.32(3) 1 d D U P A 1
H32A H 0.417206 0.825778 0.788193 0.043 Uiso 0.32(3) 1 calc R . P A 1
C33A C 0.4423(13) 0.7497(7) 0.7151(13) 0.032(3) Uani 0.32(3) 1 d D U P A 1
H33A H 0.395911 0.719356 0.710208 0.038 Uiso 0.32(3) 1 calc R . P A 1
C34A C 0.5106(18) 0.7437(10) 0.6803(13) 0.041(3) Uani 0.32(3) 1 d D U P A 1
H34A H 0.517695 0.708555 0.646607 0.050 Uiso 0.32(3) 1 calc R . P A 1
C30 C 0.5438(8) 0.7945(5) 0.7047(7) 0.0366(17) Uani 0.68(3) 1 d D U P A 2
H30 H 0.591882 0.798644 0.682818 0.044 Uiso 0.68(3) 1 calc R . P A 2
C31 C 0.5213(8) 0.8392(5) 0.7591(9) 0.0307(17) Uani 0.68(3) 1 d D U P A 2
H31 H 0.551614 0.878350 0.780070 0.037 Uiso 0.68(3) 1 calc R . P A 2
C32 C 0.4468(7) 0.8148(4) 0.7760(6) 0.0299(15) Uani 0.68(3) 1 d D U P A 2
H32 H 0.417388 0.834911 0.810563 0.036 Uiso 0.68(3) 1 calc R . P A 2
C33 C 0.4218(7) 0.7555(4) 0.7337(6) 0.0338(16) Uani 0.68(3) 1 d D U P A 2
H33 H 0.373500 0.728773 0.735183 0.041 Uiso 0.68(3) 1 calc R . P A 2
C34 C 0.4815(8) 0.7428(3) 0.6889(5) 0.0345(19) Uani 0.68(3) 1 d D U P A 2
H34 H 0.480305 0.706352 0.654321 0.041 Uiso 0.68(3) 1 calc R . P A 2
F1 F 0.48447(7) 0.76933(5) 0.41466(7) 0.0307(2) Uani 1 1 d . . . . .
F2 F 0.35812(7) 0.80382(6) 0.47724(7) 0.0346(3) Uani 1 1 d . . . . .
F3 F 0.37616(7) 0.90902(6) 0.57696(7) 0.0314(2) Uani 1 1 d . . . . .
F4 F 0.52352(7) 0.98422(5) 0.60666(7) 0.0310(2) Uani 1 1 d . . . . .
F5 F 0.64598(7) 0.95728(5) 0.53307(7) 0.0287(2) Uani 1 1 d . . . . .
F6 F 0.81040(7) 0.84744(5) 0.37985(7) 0.0292(2) Uani 1 1 d . . . . .
F7 F 0.97614(7) 0.85827(6) 0.46842(8) 0.0386(3) Uani 1 1 d . . . . .
F8 F 1.01824(8) 0.86923(7) 0.63305(9) 0.0441(3) Uani 1 1 d . . . . .
F9 F 0.88806(9) 0.86556(8) 0.70676(8) 0.0508(4) Uani 1 1 d . . . . .
F10 F 0.72175(8) 0.85207(6) 0.62061(7) 0.0359(3) Uani 1 1 d . . . . .
F11 F 0.50608(7) 0.84099(5) 0.28602(7) 0.0283(2) Uani 1 1 d . . . . .
F12 F 0.45665(8) 0.92931(6) 0.16695(7) 0.0358(3) Uani 1 1 d . . . . .
F13 F 0.55735(9) 1.03614(6) 0.16547(7) 0.0404(3) Uani 1 1 d . . . . .
F14 F 0.70500(8) 1.05650(5) 0.29266(8) 0.0360(3) Uani 1 1 d . . . . .
F15 F 0.75154(7) 0.97353(5) 0.41458(7) 0.0292(2) Uani 1 1 d . . . . .
F16 F 0.64918(9) 0.73199(6) 0.52792(7) 0.0358(3) Uani 1 1 d . . . . .
F17 F 0.66539(11) 0.60649(6) 0.49135(9) 0.0491(3) Uani 1 1 d . . . . .
F18 F 0.68702(10) 0.57284(6) 0.34576(8) 0.0438(3) Uani 1 1 d . . . . .
F19 F 0.68785(8) 0.66758(6) 0.23486(7) 0.0339(3) Uani 1 1 d . . . . .
F20 F 0.66900(7) 0.79204(5) 0.26711(6) 0.0274(2) Uani 1 1 d . . . . .
C35 C 0.57556(11) 0.85961(8) 0.47367(10) 0.0222(3) Uani 1 1 d . . . . .
C36 C 0.49910(12) 0.82349(9) 0.46122(11) 0.0247(3) Uani 1 1 d . . . . .
C37 C 0.43214(12) 0.84012(9) 0.49391(11) 0.0258(4) Uani 1 1 d . . . . .
C38 C 0.44005(11) 0.89363(9) 0.54366(11) 0.0247(4) Uani 1 1 d . . . . .
C39 C 0.51450(12) 0.93171(9) 0.55820(11) 0.0241(3) Uani 1 1 d . . . . .
C40 C 0.57785(11) 0.91506(9) 0.52135(11) 0.0233(3) Uani 1 1 d . . . . .
C41 C 0.75495(12) 0.85309(9) 0.49386(11) 0.0241(3) Uani 1 1 d . . . . .
C42 C 0.82566(12) 0.85278(9) 0.46119(11) 0.0264(4) Uani 1 1 d . . . . .
C43 C 0.91184(12) 0.85897(9) 0.50573(13) 0.0299(4) Uani 1 1 d . . . . .
C44 C 0.93405(13) 0.86431(10) 0.58876(13) 0.0339(4) Uani 1 1 d . . . . .
C45 C 0.86784(14) 0.86189(11) 0.62565(12) 0.0346(4) Uani 1 1 d . . . . .
C46 C 0.78110(13) 0.85575(10) 0.57816(12) 0.0287(4) Uani 1 1 d . . . . .
C47 C 0.63318(11) 0.90052(8) 0.35640(11) 0.0228(3) Uani 1 1 d . . . . .
C48 C 0.55784(12) 0.89406(9) 0.29075(11) 0.0249(4) Uani 1 1 d . . . . .
C49 C 0.53085(13) 0.93867(9) 0.22802(11) 0.0290(4) Uani 1 1 d . . . . .
C50 C 0.58135(14) 0.99330(9) 0.22752(11) 0.0297(4) Uani 1 1 d . . . . .
C51 C 0.65574(13) 1.00305(9) 0.29105(12) 0.0279(4) Uani 1 1 d . . . . .
C52 C 0.67912(12) 0.95782(9) 0.35392(11) 0.0246(4) Uani 1 1 d . . . . .
C53 C 0.65555(11) 0.76943(9) 0.39937(11) 0.0229(3) Uani 1 1 d . . . . .
C54 C 0.65661(13) 0.71847(9) 0.45329(11) 0.0278(4) Uani 1 1 d . . . . .
C55 C 0.66512(14) 0.65319(10) 0.43628(13) 0.0328(4) Uani 1 1 d . . . . .
C56 C 0.67580(13) 0.63592(9) 0.36224(13) 0.0308(4) Uani 1 1 d . . . . .
C57 C 0.67630(12) 0.68405(9) 0.30689(11) 0.0264(4) Uani 1 1 d . . . . .
C58 C 0.66648(11) 0.74875(9) 0.32585(11) 0.0231(3) Uani 1 1 d . . . . .
B1 B 0.65418(13) 0.84578(9) 0.43098(12) 0.0221(4) Uani 1 1 d . . . . .

loop_
_atom_site_aniso_label
_atom_site_aniso_U_11
_atom_site_aniso_U_22
_atom_site_aniso_U_33
_atom_site_aniso_U_23
_atom_site_aniso_U_13
_atom_site_aniso_U_12
Mg1 0.0342(3) 0.0204(3) 0.0231(3) -0.0007(2) -0.0014(2) 0.0053(2)
N1 0.0242(7) 0.0236(7) 0.0221(7) -0.0014(6) 0.0049(6) 0.0004(6)
N2 0.0208(7) 0.0213(7) 0.0239(7) 0.0005(6) 0.0067(6) 0.0009(5)
C1 0.0288(9) 0.0366(10) 0.0230(9) -0.0001(7) 0.0039(7) 0.0016(8)
C2 0.0185(8) 0.0291(9) 0.0225(8) 0.0003(7) 0.0076(6) -0.0001(7)
C3 0.0176(8) 0.0274(9) 0.0237(8) 0.0052(7) 0.0056(6) 0.0027(6)
C4 0.0178(8) 0.0246(8) 0.0278(9) 0.0016(7) 0.0076(7) -0.0002(6)
C5 0.0365(11) 0.0271(9) 0.0315(10) 0.0045(8) 0.0075(8) 0.0064(8)
C6 0.0299(9) 0.0208(8) 0.0232(8) -0.0029(7) 0.0025(7) 0.0014(7)
C7 0.0347(10) 0.0267(9) 0.0279(9) -0.0003(7) 0.0051(8) -0.0007(8)
C8 0.0398(11) 0.0276(10) 0.0421(11) 0.0013(8) 0.0074(9) -0.0051(8)
C9 0.0436(12) 0.0242(10) 0.0465(12) -0.0059(9) 0.0054(9) 0.0021(8)
C10 0.0371(11) 0.0281(10) 0.0393(11) -0.0073(8) 0.0075(9) 0.0042(8)
C11 0.0304(9) 0.0268(9) 0.0273(9) -0.0047(7) 0.0030(7) 0.0034(7)
C12 0.0400(11) 0.0332(10) 0.0400(11) -0.0045(9) 0.0163(9) -0.0077(9)
C13 0.0611(17) 0.0773(19) 0.0399(13) -0.0002(13) 0.0208(12) -0.0099(15)
C14 0.0403(12) 0.0477(13) 0.0525(14) -0.0035(11) 0.0164(11) -0.0028(10)
C15 0.0302(10) 0.0291(9) 0.0360(10) -0.0082(8) 0.0082(8) 0.0023(8)
C16 0.0318(11) 0.0392(11) 0.0487(13) -0.0024(10) 0.0103(9) 0.0039(9)
C17 0.0378(11) 0.0305(10) 0.0437(12) -0.0011(9) 0.0139(9) 0.0028(8)
C18 0.0288(9) 0.0195(8) 0.0236(8) 0.0006(6) 0.0068(7) 0.0038(7)
C19 0.0283(9) 0.0320(9) 0.0280(9) 0.0033(7) 0.0090(7) 0.0056(8)
C20 0.0353(11) 0.0480(12) 0.0313(10) -0.0004(9) 0.0138(8) 0.0098(9)
C21 0.0439(12) 0.0473(12) 0.0292(10) -0.0114(9) 0.0090(9) 0.0077(10)
C22 0.0342(10) 0.0331(10) 0.0318(10) -0.0075(8) 0.0061(8) 0.0006(8)
C23 0.0293(9) 0.0212(8) 0.0264(9) 0.0001(7) 0.0073(7) 0.0030(7)
C24 0.0268(10) 0.0441(11) 0.0360(10) 0.0013(9) 0.0105(8) 0.0030(8)
C25 0.0289(11) 0.0603(15) 0.0555(14) 0.0169(12) 0.0125(10) 0.0069(10)
C26 0.0382(12) 0.0531(15) 0.0636(16) 0.0148(13) 0.0118(11) -0.0014(11)
C27 0.0269(9) 0.0254(9) 0.0297(9) -0.0030(7) 0.0090(7) -0.0014(7)
C28 0.0327(10) 0.0351(11) 0.0406(11) 0.0069(9) 0.0116(9) 0.0009(8)
C29 0.0290(10) 0.0322(10) 0.0368(10) -0.0037(8) 0.0078(8) 0.0008(8)
C30A 0.043(8) 0.047(5) 0.041(5) 0.021(4) 0.020(6) 0.018(5)
C31A 0.046(7) 0.035(7) 0.038(9) 0.009(5) 0.007(5) -0.002(6)
C32A 0.040(5) 0.036(6) 0.034(8) 0.005(4) 0.013(5) 0.017(4)
C33A 0.020(7) 0.034(5) 0.033(8) -0.002(4) -0.004(4) 0.009(4)
C34A 0.054(9) 0.043(5) 0.026(4) 0.005(3) 0.009(5) 0.025(5)
C30 0.046(4) 0.037(3) 0.029(2) 0.0093(18) 0.016(3) 0.015(3)
C31 0.043(3) 0.018(2) 0.026(3) 0.000(2) 0.003(2) 0.011(2)
C32 0.036(3) 0.023(2) 0.025(3) -0.0024(17) 0.001(2) 0.0129(17)
C33 0.033(3) 0.0254(19) 0.035(3) 0.0001(18) -0.003(2) 0.010(2)
C34 0.047(5) 0.0290(18) 0.019(3) -0.0045(16) -0.003(3) 0.015(3)
F1 0.0277(5) 0.0303(5) 0.0382(6) -0.0134(5) 0.0162(5) -0.0084(4)
F2 0.0232(5) 0.0408(6) 0.0443(7) -0.0136(5) 0.0169(5) -0.0111(5)
F3 0.0244(5) 0.0380(6) 0.0368(6) -0.0086(5) 0.0170(5) -0.0001(4)
F4 0.0300(6) 0.0287(5) 0.0366(6) -0.0108(5) 0.0133(5) -0.0015(4)
F5 0.0232(5) 0.0264(5) 0.0393(6) -0.0084(4) 0.0135(4) -0.0060(4)
F6 0.0250(5) 0.0358(6) 0.0303(5) -0.0001(4) 0.0136(4) 0.0002(4)
F7 0.0208(5) 0.0454(7) 0.0525(7) 0.0041(6) 0.0152(5) 0.0010(5)
F8 0.0238(6) 0.0461(7) 0.0534(8) -0.0075(6) -0.0028(5) 0.0006(5)
F9 0.0404(7) 0.0773(10) 0.0284(6) -0.0102(6) -0.0001(5) 0.0081(7)
F10 0.0310(6) 0.0547(7) 0.0242(5) -0.0007(5) 0.0114(4) 0.0056(5)
F11 0.0222(5) 0.0281(5) 0.0331(6) -0.0025(4) 0.0059(4) -0.0017(4)
F12 0.0341(6) 0.0381(6) 0.0296(6) -0.0018(5) 0.0004(5) 0.0074(5)
F13 0.0594(8) 0.0286(6) 0.0323(6) 0.0078(5) 0.0119(6) 0.0099(5)
F14 0.0446(7) 0.0232(5) 0.0448(7) 0.0021(5) 0.0202(5) -0.0044(5)
F15 0.0263(5) 0.0278(5) 0.0333(6) -0.0024(4) 0.0085(4) -0.0046(4)
F16 0.0513(7) 0.0326(6) 0.0290(6) 0.0042(5) 0.0203(5) 0.0041(5)
F17 0.0768(10) 0.0283(6) 0.0499(8) 0.0124(6) 0.0307(7) 0.0030(6)
F18 0.0622(8) 0.0199(5) 0.0533(8) -0.0040(5) 0.0232(7) 0.0002(5)
F19 0.0428(6) 0.0311(6) 0.0309(6) -0.0078(5) 0.0156(5) 0.0021(5)
F20 0.0326(6) 0.0256(5) 0.0273(5) 0.0015(4) 0.0137(4) 0.0026(4)
C35 0.0205(8) 0.0228(8) 0.0241(8) 0.0012(7) 0.0077(7) 0.0001(6)
C36 0.0241(9) 0.0249(8) 0.0265(8) -0.0053(7) 0.0095(7) -0.0018(7)
C37 0.0192(8) 0.0299(9) 0.0295(9) -0.0027(7) 0.0093(7) -0.0043(7)
C38 0.0192(8) 0.0306(9) 0.0271(9) -0.0009(7) 0.0115(7) 0.0030(7)
C39 0.0249(9) 0.0228(8) 0.0255(8) -0.0038(7) 0.0087(7) 0.0011(7)
C40 0.0186(8) 0.0243(8) 0.0274(8) -0.0010(7) 0.0074(7) -0.0028(6)
C41 0.0219(8) 0.0245(8) 0.0271(9) 0.0004(7) 0.0087(7) 0.0009(7)
C42 0.0250(9) 0.0251(8) 0.0296(9) 0.0009(7) 0.0087(7) 0.0002(7)
C43 0.0217(9) 0.0305(9) 0.0396(10) 0.0003(8) 0.0123(8) -0.0003(7)
C44 0.0232(9) 0.0314(10) 0.0412(11) -0.0033(8) 0.0002(8) 0.0011(7)
C45 0.0322(10) 0.0392(11) 0.0284(10) -0.0056(8) 0.0025(8) 0.0052(8)
C46 0.0265(9) 0.0325(9) 0.0279(9) -0.0023(7) 0.0091(7) 0.0032(7)
C47 0.0225(8) 0.0231(8) 0.0254(8) -0.0024(7) 0.0113(7) 0.0020(7)
C48 0.0242(9) 0.0234(8) 0.0290(9) -0.0030(7) 0.0106(7) 0.0010(7)
C49 0.0298(9) 0.0299(9) 0.0264(9) -0.0040(7) 0.0069(7) 0.0070(7)
C50 0.0417(11) 0.0230(9) 0.0269(9) 0.0029(7) 0.0137(8) 0.0090(8)
C51 0.0338(10) 0.0214(8) 0.0336(9) -0.0010(7) 0.0179(8) 0.0015(7)
C52 0.0233(8) 0.0254(9) 0.0269(9) -0.0047(7) 0.0104(7) 0.0014(7)
C53 0.0187(8) 0.0245(8) 0.0263(8) -0.0010(7) 0.0078(6) 0.0003(6)
C54 0.0302(9) 0.0281(9) 0.0273(9) -0.0003(7) 0.0120(7) 0.0002(7)
C55 0.0385(11) 0.0265(9) 0.0361(10) 0.0055(8) 0.0151(8) -0.0011(8)
C56 0.0329(10) 0.0202(9) 0.0406(11) -0.0048(8) 0.0129(8) -0.0020(7)
C57 0.0240(9) 0.0282(9) 0.0278(9) -0.0050(7) 0.0089(7) -0.0008(7)
C58 0.0203(8) 0.0243(8) 0.0253(8) 0.0016(7) 0.0076(7) 0.0008(6)
B1 0.0197(9) 0.0218(9) 0.0262(9) -0.0008(7) 0.0087(7) -0.0005(7)

loop_
_atom_type_symbol
_atom_type_description
_atom_type_scat_dispersion_real
_atom_type_scat_dispersion_imag
_atom_type_scat_source
C C 0.0181 0.0091 'International Tables Vol C Tables 4.2.6.8 and 6.1.1.4'
H H 0.0000 0.0000 'International Tables Vol C Tables 4.2.6.8 and 6.1.1.4'
B B 0.0090 0.0039 'International Tables Vol C Tables 4.2.6.8 and 6.1.1.4'
F F 0.0727 0.0534 'International Tables Vol C Tables 4.2.6.8 and 6.1.1.4'
Mg Mg 0.1719 0.1771 'International Tables Vol C Tables 4.2.6.8 and 6.1.1.4'
N N 0.0311 0.0180 'International Tables Vol C Tables 4.2.6.8 and 6.1.1.4'

loop_
_exptl_crystal_face_index_h
_exptl_crystal_face_index_k
_exptl_crystal_face_index_l
_exptl_crystal_face_perp_dist
2 1 1 0.0927
-1 -1 2 0.0516
1 1 -2 0.0646
-2 -1 -1 0.0956
-10 5 1 0.1002
0 13 0 0.0186
0 11 -6 0.0222
0 5 -10 0.0277
0 4 10 0.0223
0 -4 -10 0.0322
2 -3 -11 0.0410
8 1 -9 0.0992
0 -10 -7 0.0383
9 -5 -4 0.1123
0 -11 5 0.0258
-2 -12 4 0.0390
3 -10 6 0.0431
0 -6 10 0.0114

loop_
_geom_angle_atom_site_label_1
_geom_angle_atom_site_label_2
_geom_angle_atom_site_label_3
_geom_angle
_geom_angle_site_symmetry_1
_geom_angle_site_symmetry_3
_geom_angle_publ_flag
N1 Mg1 N2 91.51(6) . . ?
N1 Mg1 C30A 126.5(6) . . ?
N1 Mg1 C31A 108.0(7) . . ?
N1 Mg1 C32A 116.9(6) . . ?
N1 Mg1 C33A 150.5(7) . . ?
N1 Mg1 C34A 159.9(6) . . ?
N1 Mg1 C30 131.1(2) . . ?
N1 Mg1 C31 105.1(3) . . ?
N1 Mg1 C32 109.1(2) . . ?
N1 Mg1 C33 138.5(3) . . ?
N1 Mg1 C34 164.36(18) . . ?
N2 Mg1 C30A 120.0(6) . . ?
N2 Mg1 C31A 153.4(7) . . ?
N2 Mg1 C32A 146.4(6) . . ?
N2 Mg1 C33A 111.7(4) . . ?
N2 Mg1 C34A 100.9(5) . . ?
N2 Mg1 C30 123.5(2) . . ?
N2 Mg1 C31 159.3(3) . . ?
N2 Mg1 C32 149.1(2) . . ?
N2 Mg1 C33 115.79(18) . . ?
N2 Mg1 C34 103.8(2) . . ?
C31A Mg1 C30A 33.5(5) . . ?
C31A Mg1 C34A 55.7(8) . . ?
C32A Mg1 C30A 58.0(6) . . ?
C32A Mg1 C31A 35.3(5) . . ?
C32A Mg1 C34A 58.0(5) . . ?
C33A Mg1 C30A 57.6(6) . . ?
C33A Mg1 C31A 57.8(7) . . ?
C33A Mg1 C32A 35.9(4) . . ?
C33A Mg1 C34A 34.8(3) . . ?
C34A Mg1 C30A 33.5(4) . . ?
C30 Mg1 C31 35.7(2) . . ?
C30 Mg1 C32 58.3(3) . . ?
C30 Mg1 C33 58.9(2) . . ?
C30 Mg1 C34 35.9(2) . . ?
C31 Mg1 C32 34.5(2) . . ?
C31 Mg1 C33 58.4(3) . . ?
C33 Mg1 C32 34.90(19) . . ?
C34 Mg1 C31 59.3(3) . . ?
C34 Mg1 C32 58.4(2) . . ?
C34 Mg1 C33 35.28(17) . . ?
C2 N1 Mg1 126.90(13) . . ?
C2 N1 C6 117.85(15) . . ?
C6 N1 Mg1 115.20(11) . . ?
C4 N2 Mg1 126.78(13) . . ?
C4 N2 C18 118.46(15) . . ?
C18 N2 Mg1 114.65(11) . . ?
H1A C1 H1B 109.5 . . ?
H1A C1 H1C 109.5 . . ?
H1B C1 H1C 109.5 . . ?
C2 C1 H1A 109.5 . . ?
C2 C1 H1B 109.5 . . ?
C2 C1 H1C 109.5 . . ?
N1 C2 C1 124.15(17) . . ?
N1 C2 C3 123.47(16) . . ?
C1 C2 C3 112.38(15) . . ?
C2 C3 H3A 106.1 . . ?
C2 C3 H3B 106.1 . . ?
C2 C3 C4 125.00(15) . . ?
H3A C3 H3B 106.3 . . ?
C4 C3 H3A 106.1 . . ?
C4 C3 H3B 106.1 . . ?
N2 C4 C3 123.58(16) . . ?
N2 C4 C5 124.22(17) . . ?
C5 C4 C3 112.20(15) . . ?
C4 C5 H5A 109.5 . . ?
C4 C5 H5B 109.5 . . ?
C4 C5 H5C 109.5 . . ?
H5A C5 H5B 109.5 . . ?
H5A C5 H5C 109.5 . . ?
H5B C5 H5C 109.5 . . ?
C7 C6 N1 119.88(17) . . ?
C7 C6 C11 122.89(17) . . ?
C11 C6 N1 117.23(17) . . ?
C6 C7 C12 123.04(17) . . ?
C8 C7 C6 116.91(19) . . ?
C8 C7 C12 120.05(19) . . ?
C7 C8 H8 119.3 . . ?
C9 C8 C7 121.5(2) . . ?
C9 C8 H8 119.3 . . ?
C8 C9 H9 119.8 . . ?
C8 C9 C10 120.4(2) . . ?
C10 C9 H9 119.8 . . ?
C9 C10 H10 119.5 . . ?
C9 C10 C11 120.9(2) . . ?
C11 C10 H10 119.5 . . ?
C6 C11 C15 122.12(17) . . ?
C10 C11 C6 117.38(19) . . ?
C10 C11 C15 120.43(18) . . ?
C7 C12 H12 108.0 . . ?
C7 C12 C13 111.2(2) . . ?
C7 C12 C14 111.84(18) . . ?
C13 C12 H12 108.0 . . ?
C14 C12 H12 108.0 . . ?
C14 C12 C13 109.6(2) . . ?
C12 C13 H13A 109.5 . . ?
C12 C13 H13B 109.5 . . ?
C12 C13 H13C 109.5 . . ?
H13A C13 H13B 109.5 . . ?
H13A C13 H13C 109.5 . . ?
H13B C13 H13C 109.5 . . ?
C12 C14 H14A 109.5 . . ?
C12 C14 H14B 109.5 . . ?
C12 C14 H14C 109.5 . . ?
H14A C14 H14B 109.5 . . ?
H14A C14 H14C 109.5 . . ?
H14B C14 H14C 109.5 . . ?
C11 C15 H15 107.8 . . ?
C11 C15 C16 113.61(17) . . ?
C11 C15 C17 110.91(17) . . ?
C16 C15 H15 107.8 . . ?
C17 C15 H15 107.8 . . ?
C17 C15 C16 108.82(18) . . ?
C15 C16 H16A 109.5 . . ?
C15 C16 H16B 109.5 . . ?
C15 C16 H16C 109.5 . . ?
H16A C16 H16B 109.5 . . ?
H16A C16 H16C 109.5 . . ?
H16B C16 H16C 109.5 . . ?
C15 C17 H17A 109.5 . . ?
C15 C17 H17B 109.5 . . ?
C15 C17 H17C 109.5 . . ?
H17A C17 H17B 109.5 . . ?
H17A C17 H17C 109.5 . . ?
H17B C17 H17C 109.5 . . ?
C19 C18 N2 118.06(16) . . ?
C23 C18 N2 119.36(16) . . ?
C23 C18 C19 122.54(17) . . ?
C18 C19 C24 123.27(18) . . ?
C20 C19 C18 117.19(19) . . ?
C20 C19 C24 119.53(18) . . ?
C19 C20 H20 119.4 . . ?
C21 C20 C19 121.25(19) . . ?
C21 C20 H20 119.4 . . ?
C20 C21 H21 119.9 . . ?
C20 C21 C22 120.29(19) . . ?
C22 C21 H21 119.9 . . ?
C21 C22 H22 119.6 . . ?
C21 C22 C23 120.9(2) . . ?
C23 C22 H22 119.6 . . ?
C18 C23 C27 121.87(16) . . ?
C22 C23 C18 117.84(18) . . ?
C22 C23 C27 120.27(17) . . ?
C19 C24 H24 107.9 . . ?
C19 C24 C26 111.42(18) . . ?
C25 C24 C19 111.06(19) . . ?
C25 C24 H24 107.9 . . ?
C25 C24 C26 110.39(19) . . ?
C26 C24 H24 107.9 . . ?
C24 C25 H25A 109.5 . . ?
C24 C25 H25B 109.5 . . ?
C24 C25 H25C 109.5 . . ?
H25A C25 H25B 109.5 . . ?
H25A C25 H25C 109.5 . . ?
H25B C25 H25C 109.5 . . ?
C24 C26 H26A 109.5 . . ?
C24 C26 H26B 109.5 . . ?
C24 C26 H26C 109.5 . . ?
H26A C26 H26B 109.5 . . ?
H26A C26 H26C 109.5 . . ?
H26B C26 H26C 109.5 . . ?
C23 C27 H27 107.7 . . ?
C23 C27 C28 110.89(16) . . ?
C23 C27 C29 112.96(16) . . ?
C28 C27 H27 107.7 . . ?
C28 C27 C29 109.75(16) . . ?
C29 C27 H27 107.7 . . ?
C27 C28 H28A 109.5 . . ?
C27 C28 H28B 109.5 . . ?
C27 C28 H28C 109.5 . . ?
H28A C28 H28B 109.5 . . ?
H28A C28 H28C 109.5 . . ?
H28B C28 H28C 109.5 . . ?
C27 C29 H29A 109.5 . . ?
C27 C29 H29B 109.5 . . ?
C27 C29 H29C 109.5 . . ?
H29A C29 H29B 109.5 . . ?
H29A C29 H29C 109.5 . . ?
H29B C29 H29C 109.5 . . ?
Mg1 C30A H30A 123.8 . . ?
C31A C30A Mg1 69.8(17) . . ?
C31A C30A H30A 127.0 . . ?
C31A C30A C34A 106.0(14) . . ?
C34A C30A Mg1 71.0(13) . . ?
C34A C30A H30A 127.0 . . ?
Mg1 C31A H31A 121.0 . . ?
C30A C31A Mg1 76.7(18) . . ?
C30A C31A H31A 124.7 . . ?
C30A C31A C32A 110.6(16) . . ?
C32A C31A Mg1 69.1(16) . . ?
C32A C31A H31A 124.7 . . ?
Mg1 C32A H32A 117.5 . . ?
C31A C32A Mg1 75.7(18) . . ?
C31A C32A H32A 127.0 . . ?
C33A C32A Mg1 72.0(10) . . ?
C33A C32A C31A 106.0(13) . . ?
C33A C32A H32A 127.0 . . ?
Mg1 C33A H33A 116.8 . . ?
C32A C33A Mg1 72.1(11) . . ?
C32A C33A H33A 126.0 . . ?
C34A C33A Mg1 77.1(10) . . ?
C34A C33A C32A 107.9(12) . . ?
C34A C33A H33A 126.0 . . ?
Mg1 C34A H34A 122.6 . . ?
C30A C34A Mg1 75.6(14) . . ?
C30A C34A C33A 109.5(12) . . ?
C30A C34A H34A 125.2 . . ?
C33A C34A Mg1 68.1(8) . . ?
C33A C34A H34A 125.2 . . ?
Mg1 C30 H30 119.7 . . ?
C31 C30 Mg1 73.7(7) . . ?
C31 C30 H30 126.0 . . ?
C34 C30 Mg1 72.5(5) . . ?
C34 C30 H30 126.0 . . ?
C34 C30 C31 107.9(6) . . ?
Mg1 C31 H31 121.3 . . ?
C30 C31 Mg1 70.6(6) . . ?
C30 C31 H31 126.3 . . ?
C32 C31 Mg1 73.5(7) . . ?
C32 C31 C30 107.4(6) . . ?
C32 C31 H31 126.3 . . ?
Mg1 C32 H32 122.4 . . ?
C31 C32 Mg1 72.0(7) . . ?
C31 C32 H32 125.4 . . ?
C31 C32 C33 109.2(5) . . ?
C33 C32 Mg1 71.8(4) . . ?
C33 C32 H32 125.4 . . ?
Mg1 C33 H33 121.2 . . ?
C32 C33 Mg1 73.3(5) . . ?
C32 C33 H33 126.1 . . ?
C32 C33 C34 107.8(5) . . ?
C34 C33 Mg1 71.2(4) . . ?
C34 C33 H33 126.1 . . ?
Mg1 C34 H34 120.5 . . ?
C30 C34 Mg1 71.7(5) . . ?
C30 C34 H34 126.2 . . ?
C33 C34 Mg1 73.5(4) . . ?
C33 C34 C30 107.6(4) . . ?
C33 C34 H34 126.2 . . ?
C36 C35 C40 113.32(16) . . ?
C36 C35 B1 125.89(16) . . ?
C40 C35 B1 120.52(15) . . ?
F1 C36 C35 121.48(16) . . ?
F1 C36 C37 115.01(16) . . ?
C37 C36 C35 123.50(17) . . ?
F2 C37 C36 120.42(16) . . ?
F2 C37 C38 119.12(16) . . ?
C38 C37 C36 120.46(16) . . ?
F3 C38 C37 120.62(16) . . ?
F3 C38 C39 120.58(16) . . ?
C37 C38 C39 118.79(16) . . ?
F4 C39 C38 119.73(16) . . ?
F4 C39 C40 121.46(16) . . ?
C38 C39 C40 118.81(16) . . ?
F5 C40 C35 119.26(15) . . ?
F5 C40 C39 115.78(15) . . ?
C39 C40 C35 124.95(16) . . ?
C42 C41 B1 118.54(16) . . ?
C46 C41 C42 112.83(17) . . ?
C46 C41 B1 128.51(16) . . ?
F6 C42 C41 119.52(16) . . ?
F6 C42 C43 115.77(16) . . ?
C43 C42 C41 124.70(18) . . ?
F7 C43 C42 120.43(18) . . ?
F7 C43 C44 119.41(18) . . ?
C42 C43 C44 120.14(18) . . ?
F8 C44 C43 120.65(19) . . ?
F8 C44 C45 120.9(2) . . ?
C43 C44 C45 118.37(18) . . ?
F9 C45 C44 119.49(18) . . ?
F9 C45 C46 120.86(19) . . ?
C44 C45 C46 119.66(19) . . ?
F10 C46 C41 121.09(17) . . ?
F10 C46 C45 114.77(17) . . ?
C41 C46 C45 124.15(18) . . ?
C48 C47 B1 119.55(16) . . ?
C52 C47 C48 113.10(17) . . ?
C52 C47 B1 127.10(16) . . ?
F11 C48 C47 119.43(16) . . ?
F11 C48 C49 115.97(16) . . ?
C49 C48 C47 124.60(18) . . ?
F12 C49 C48 121.14(18) . . ?
F12 C49 C50 119.46(17) . . ?
C50 C49 C48 119.39(18) . . ?
F13 C50 C49 120.06(18) . . ?
F13 C50 C51 121.05(18) . . ?
C51 C50 C49 118.89(17) . . ?
F14 C51 C50 119.95(17) . . ?
F14 C51 C52 120.30(18) . . ?
C50 C51 C52 119.74(18) . . ?
F15 C52 C47 121.12(16) . . ?
F15 C52 C51 114.68(16) . . ?
C51 C52 C47 124.20(17) . . ?
C54 C53 B1 119.14(16) . . ?
C58 C53 C54 113.36(16) . . ?
C58 C53 B1 127.02(16) . . ?
F16 C54 C53 119.43(16) . . ?
F16 C54 C55 116.10(17) . . ?
C55 C54 C53 124.47(18) . . ?
F17 C55 C54 121.22(18) . . ?
F17 C55 C56 119.47(18) . . ?
C56 C55 C54 119.28(18) . . ?
F18 C56 C55 120.04(18) . . ?
F18 C56 C57 121.01(18) . . ?
C57 C56 C55 118.94(17) . . ?
F19 C57 C56 119.24(17) . . ?
F19 C57 C58 120.75(17) . . ?
C56 C57 C58 120.00(17) . . ?
F20 C58 C53 121.19(16) . . ?
F20 C58 C57 114.89(15) . . ?
C57 C58 C53 123.92(17) . . ?
C35 B1 C41 114.22(15) . . ?
C35 B1 C47 102.66(13) . . ?
C35 B1 C53 113.08(14) . . ?
C41 B1 C47 112.38(14) . . ?
C53 B1 C41 101.29(14) . . ?
C53 B1 C47 113.69(14) . . ?

loop_
_geom_bond_atom_site_label_1
_geom_bond_atom_site_label_2
_geom_bond_distance
_geom_bond_site_symmetry_2
_geom_bond_publ_flag
Mg1 N1 2.0813(16) . ?
Mg1 N2 2.0923(15) . ?
Mg1 C30A 2.44(3) . ?
Mg1 C31A 2.35(4) . ?
Mg1 C32A 2.26(3) . ?
Mg1 C33A 2.264(13) . ?
Mg1 C34A 2.38(2) . ?
Mg1 C30 2.303(13) . ?
Mg1 C31 2.342(14) . ?
Mg1 C32 2.361(11) . ?
Mg1 C33 2.343(8) . ?
Mg1 C34 2.314(7) . ?
N1 C2 1.281(2) . ?
N1 C6 1.461(2) . ?
N2 C4 1.279(2) . ?
N2 C18 1.456(2) . ?
C1 H1A 0.9800 . ?
C1 H1B 0.9800 . ?
C1 H1C 0.9800 . ?
C1 C2 1.496(2) . ?
C2 C3 1.506(2) . ?
C3 H3A 0.9900 . ?
C3 H3B 0.9900 . ?
C3 C4 1.507(2) . ?
C4 C5 1.497(2) . ?
C5 H5A 0.9800 . ?
C5 H5B 0.9800 . ?
C5 H5C 0.9800 . ?
C6 C7 1.402(3) . ?
C6 C11 1.404(3) . ?
C7 C8 1.392(3) . ?
C7 C12 1.522(3) . ?
C8 H8 0.9500 . ?
C8 C9 1.382(3) . ?
C9 H9 0.9500 . ?
C9 C10 1.382(3) . ?
C10 H10 0.9500 . ?
C10 C11 1.392(3) . ?
C11 C15 1.515(3) . ?
C12 H12 1.0000 . ?
C12 C13 1.536(3) . ?
C12 C14 1.531(3) . ?
C13 H13A 0.9800 . ?
C13 H13B 0.9800 . ?
C13 H13C 0.9800 . ?
C14 H14A 0.9800 . ?
C14 H14B 0.9800 . ?
C14 H14C 0.9800 . ?
C15 H15 1.0000 . ?
C15 C16 1.537(3) . ?
C15 C17 1.533(3) . ?
C16 H16A 0.9800 . ?
C16 H16B 0.9800 . ?
C16 H16C 0.9800 . ?
C17 H17A 0.9800 . ?
C17 H17B 0.9800 . ?
C17 H17C 0.9800 . ?
C18 C19 1.407(3) . ?
C18 C23 1.402(3) . ?
C19 C20 1.393(3) . ?
C19 C24 1.527(3) . ?
C20 H20 0.9500 . ?
C20 C21 1.385(3) . ?
C21 H21 0.9500 . ?
C21 C22 1.387(3) . ?
C22 H22 0.9500 . ?
C22 C23 1.388(3) . ?
C23 C27 1.527(3) . ?
C24 H24 1.0000 . ?
C24 C25 1.527(3) . ?
C24 C26 1.533(3) . ?
C25 H25A 0.9800 . ?
C25 H25B 0.9800 . ?
C25 H25C 0.9800 . ?
C26 H26A 0.9800 . ?
C26 H26B 0.9800 . ?
C26 H26C 0.9800 . ?
C27 H27 1.0000 . ?
C27 C28 1.530(3) . ?
C27 C29 1.541(3) . ?
C28 H28A 0.9800 . ?
C28 H28B 0.9800 . ?
C28 H28C 0.9800 . ?
C29 H29A 0.9800 . ?
C29 H29B 0.9800 . ?
C29 H29C 0.9800 . ?
C30A H30A 0.9500 . ?
C30A C31A 1.380(13) . ?
C30A C34A 1.387(13) . ?
C31A H31A 0.9500 . ?
C31A C32A 1.399(13) . ?
C32A H32A 0.9500 . ?
C32A C33A 1.396(12) . ?
C33A H33A 0.9500 . ?
C33A C34A 1.391(10) . ?
C34A H34A 0.9500 . ?
C30 H30 0.9500 . ?
C30 C31 1.426(6) . ?
C30 C34 1.421(7) . ?
C31 H31 0.9500 . ?
C31 C32 1.395(7) . ?
C32 H32 0.9500 . ?
C32 C33 1.411(6) . ?
C33 H33 0.9500 . ?
C33 C34 1.412(6) . ?
C34 H34 0.9500 . ?
F1 C36 1.347(2) . ?
F2 C37 1.351(2) . ?
F3 C38 1.342(2) . ?
F4 C39 1.341(2) . ?
F5 C40 1.355(2) . ?
F6 C42 1.352(2) . ?
F7 C43 1.357(2) . ?
F8 C44 1.339(2) . ?
F9 C45 1.338(2) . ?
F10 C46 1.354(2) . ?
F11 C48 1.351(2) . ?
F12 C49 1.346(2) . ?
F13 C50 1.347(2) . ?
F14 C51 1.341(2) . ?
F15 C52 1.349(2) . ?
F16 C54 1.350(2) . ?
F17 C55 1.344(2) . ?
F18 C56 1.344(2) . ?
F19 C57 1.346(2) . ?
F20 C58 1.352(2) . ?
C35 C36 1.387(3) . ?
C35 C40 1.394(3) . ?
C35 B1 1.650(3) . ?
C36 C37 1.385(3) . ?
C37 C38 1.372(3) . ?
C38 C39 1.379(3) . ?
C39 C40 1.381(3) . ?
C41 C42 1.397(3) . ?
C41 C46 1.387(3) . ?
C41 B1 1.660(3) . ?
C42 C43 1.369(3) . ?
C43 C44 1.371(3) . ?
C44 C45 1.380(3) . ?
C45 C46 1.391(3) . ?
C47 C48 1.393(3) . ?
C47 C52 1.389(3) . ?
C47 B1 1.661(3) . ?
C48 C49 1.382(3) . ?
C49 C50 1.378(3) . ?
C50 C51 1.372(3) . ?
C51 C52 1.388(3) . ?
C53 C54 1.392(3) . ?
C53 C58 1.391(2) . ?
C53 B1 1.656(3) . ?
C54 C55 1.382(3) . ?
C55 C56 1.378(3) . ?
C56 C57 1.371(3) . ?
C57 C58 1.383(3) . ?

loop_
_geom_torsion_atom_site_label_1
_geom_torsion_atom_site_label_2
_geom_torsion_atom_site_label_3
_geom_torsion_atom_site_label_4
_geom_torsion
_geom_torsion_site_symmetry_1
_geom_torsion_site_symmetry_2
_geom_torsion_site_symmetry_3
_geom_torsion_site_symmetry_4
_geom_torsion_publ_flag
Mg1 N1 C2 C1 173.28(14) . . . . ?
Mg1 N1 C2 C3 -7.4(3) . . . . ?
Mg1 N1 C6 C7 -90.55(18) . . . . ?
Mg1 N1 C6 C11 89.12(18) . . . . ?
Mg1 N2 C4 C3 -1.0(2) . . . . ?
Mg1 N2 C4 C5 179.45(14) . . . . ?
Mg1 N2 C18 C19 95.22(16) . . . . ?
Mg1 N2 C18 C23 -82.31(17) . . . . ?
Mg1 C30A C31A C32A -61(2) . . . . ?
Mg1 C30A C34A C33A 60.0(13) . . . . ?
Mg1 C31A C32A C33A -66.2(15) . . . . ?
Mg1 C32A C33A C34A -69.4(12) . . . . ?
Mg1 C33A C34A C30A -64.7(17) . . . . ?
Mg1 C30 C31 C32 -64.8(9) . . . . ?
Mg1 C30 C34 C33 65.2(5) . . . . ?
Mg1 C31 C32 C33 -62.6(7) . . . . ?
Mg1 C32 C33 C34 -63.3(5) . . . . ?
Mg1 C33 C34 C30 -64.0(6) . . . . ?
N1 C2 C3 C4 20.0(3) . . . . ?
N1 C6 C7 C8 -178.18(17) . . . . ?
N1 C6 C7 C12 1.8(3) . . . . ?
N1 C6 C11 C10 177.35(17) . . . . ?
N1 C6 C11 C15 0.4(3) . . . . ?
N2 C18 C19 C20 -178.01(17) . . . . ?
N2 C18 C19 C24 3.0(3) . . . . ?
N2 C18 C23 C22 178.56(16) . . . . ?
N2 C18 C23 C27 -3.1(3) . . . . ?
C1 C2 C3 C4 -160.63(16) . . . . ?
C2 N1 C6 C7 87.1(2) . . . . ?
C2 N1 C6 C11 -93.3(2) . . . . ?
C2 C3 C4 N2 -15.3(3) . . . . ?
C2 C3 C4 C5 164.25(17) . . . . ?
C4 N2 C18 C19 -81.3(2) . . . . ?
C4 N2 C18 C23 101.2(2) . . . . ?
C6 N1 C2 C1 -4.0(3) . . . . ?
C6 N1 C2 C3 175.27(16) . . . . ?
C6 C7 C8 C9 0.4(3) . . . . ?
C6 C7 C12 C13 114.7(2) . . . . ?
C6 C7 C12 C14 -122.4(2) . . . . ?
C6 C11 C15 C16 -143.09(19) . . . . ?
C6 C11 C15 C17 94.0(2) . . . . ?
C7 C6 C11 C10 -3.0(3) . . . . ?
C7 C6 C11 C15 -179.95(18) . . . . ?
C7 C8 C9 C10 -2.0(4) . . . . ?
C8 C7 C12 C13 -65.3(3) . . . . ?
C8 C7 C12 C14 57.6(3) . . . . ?
C8 C9 C10 C11 1.2(3) . . . . ?
C9 C10 C11 C6 1.3(3) . . . . ?
C9 C10 C11 C15 178.3(2) . . . . ?
C10 C11 C15 C16 40.0(3) . . . . ?
C10 C11 C15 C17 -82.9(2) . . . . ?
C11 C6 C7 C8 2.2(3) . . . . ?
C11 C6 C7 C12 -177.82(19) . . . . ?
C12 C7 C8 C9 -179.6(2) . . . . ?
C18 N2 C4 C3 175.01(15) . . . . ?
C18 N2 C4 C5 -4.5(3) . . . . ?
C18 C19 C20 C21 -0.3(3) . . . . ?
C18 C19 C24 C25 120.1(2) . . . . ?
C18 C19 C24 C26 -116.4(2) . . . . ?
C18 C23 C27 C28 -91.2(2) . . . . ?
C18 C23 C27 C29 145.10(18) . . . . ?
C19 C18 C23 C22 1.2(3) . . . . ?
C19 C18 C23 C27 179.46(17) . . . . ?
C19 C20 C21 C22 0.6(3) . . . . ?
C20 C19 C24 C25 -58.9(3) . . . . ?
C20 C19 C24 C26 64.6(3) . . . . ?
C20 C21 C22 C23 0.1(3) . . . . ?
C21 C22 C23 C18 -0.9(3) . . . . ?
C21 C22 C23 C27 -179.21(19) . . . . ?
C22 C23 C27 C28 87.0(2) . . . . ?
C22 C23 C27 C29 -36.6(2) . . . . ?
C23 C18 C19 C20 -0.6(3) . . . . ?
C23 C18 C19 C24 -179.56(18) . . . . ?
C24 C19 C20 C21 178.7(2) . . . . ?
C30A C31A C32A Mg1 66(2) . . . . ?
C30A C31A C32A C33A 0(3) . . . . ?
C31A C30A C34A Mg1 -61(2) . . . . ?
C31A C30A C34A C33A -1(3) . . . . ?
C31A C32A C33A Mg1 69(2) . . . . ?
C31A C32A C33A C34A -1(3) . . . . ?
C32A C33A C34A Mg1 66.0(13) . . . . ?
C32A C33A C34A C30A 1(2) . . . . ?
C34A C30A C31A Mg1 62.2(18) . . . . ?
C34A C30A C31A C32A 1(3) . . . . ?
C30 C31 C32 Mg1 62.9(9) . . . . ?
C30 C31 C32 C33 0.3(13) . . . . ?
C31 C30 C34 Mg1 -65.6(8) . . . . ?
C31 C30 C34 C33 -0.4(11) . . . . ?
C31 C32 C33 Mg1 62.7(9) . . . . ?
C31 C32 C33 C34 -0.6(11) . . . . ?
C32 C33 C34 Mg1 64.6(6) . . . . ?
C32 C33 C34 C30 0.6(9) . . . . ?
C34 C30 C31 Mg1 64.9(7) . . . . ?
C34 C30 C31 C32 0.1(13) . . . . ?
F1 C36 C37 F2 -1.2(3) . . . . ?
F1 C36 C37 C38 178.78(16) . . . . ?
F2 C37 C38 F3 1.5(3) . . . . ?
F2 C37 C38 C39 -177.84(16) . . . . ?
F3 C38 C39 F4 0.6(3) . . . . ?
F3 C38 C39 C40 -178.57(16) . . . . ?
F4 C39 C40 F5 -4.2(3) . . . . ?
F4 C39 C40 C35 176.55(16) . . . . ?
F6 C42 C43 F7 -1.2(3) . . . . ?
F6 C42 C43 C44 -179.62(17) . . . . ?
F7 C43 C44 F8 0.4(3) . . . . ?
F7 C43 C44 C45 -177.05(18) . . . . ?
F8 C44 C45 F9 1.1(3) . . . . ?
F8 C44 C45 C46 -179.00(19) . . . . ?
F9 C45 C46 F10 -1.8(3) . . . . ?
F9 C45 C46 C41 178.55(19) . . . . ?
F11 C48 C49 F12 0.8(2) . . . . ?
F11 C48 C49 C50 -178.44(16) . . . . ?
F12 C49 C50 F13 -1.4(3) . . . . ?
F12 C49 C50 C51 178.51(16) . . . . ?
F13 C50 C51 F14 1.1(3) . . . . ?
F13 C50 C51 C52 -179.59(16) . . . . ?
F14 C51 C52 F15 1.6(2) . . . . ?
F14 C51 C52 C47 -178.51(16) . . . . ?
F16 C54 C55 F17 0.3(3) . . . . ?
F16 C54 C55 C56 -177.95(18) . . . . ?
F17 C55 C56 F18 -0.5(3) . . . . ?
F17 C55 C56 C57 -179.35(18) . . . . ?
F18 C56 C57 F19 0.3(3) . . . . ?
F18 C56 C57 C58 -178.63(18) . . . . ?
F19 C57 C58 F20 0.4(2) . . . . ?
F19 C57 C58 C53 -179.06(16) . . . . ?
C35 C36 C37 F2 177.92(17) . . . . ?
C35 C36 C37 C38 -2.1(3) . . . . ?
C36 C35 C40 F5 -175.07(15) . . . . ?
C36 C35 C40 C39 4.2(3) . . . . ?
C36 C35 B1 C41 -137.76(18) . . . . ?
C36 C35 B1 C47 100.31(19) . . . . ?
C36 C35 B1 C53 -22.6(2) . . . . ?
C36 C37 C38 F3 -178.45(17) . . . . ?
C36 C37 C38 C39 2.2(3) . . . . ?
C37 C38 C39 F4 -179.98(16) . . . . ?
C37 C38 C39 C40 0.8(3) . . . . ?
C38 C39 C40 F5 175.04(16) . . . . ?
C38 C39 C40 C35 -4.3(3) . . . . ?
C40 C35 C36 F1 178.08(16) . . . . ?
C40 C35 C36 C37 -1.0(3) . . . . ?
C40 C35 B1 C41 48.6(2) . . . . ?
C40 C35 B1 C47 -73.31(19) . . . . ?
C40 C35 B1 C53 163.79(16) . . . . ?
C41 C42 C43 F7 -179.83(17) . . . . ?
C41 C42 C43 C44 1.8(3) . . . . ?
C42 C41 C46 F10 -175.58(17) . . . . ?
C42 C41 C46 C45 4.1(3) . . . . ?
C42 C41 B1 C35 -169.85(15) . . . . ?
C42 C41 B1 C47 -53.4(2) . . . . ?
C42 C41 B1 C53 68.28(19) . . . . ?
C42 C43 C44 F8 178.81(18) . . . . ?
C42 C43 C44 C45 1.3(3) . . . . ?
C43 C44 C45 F9 178.55(19) . . . . ?
C43 C44 C45 C46 -1.5(3) . . . . ?
C44 C45 C46 F10 178.29(18) . . . . ?
C44 C45 C46 C41 -1.4(3) . . . . ?
C46 C41 C42 F6 177.15(16) . . . . ?
C46 C41 C42 C43 -4.3(3) . . . . ?
C46 C41 B1 C35 14.5(3) . . . . ?
C46 C41 B1 C47 130.94(19) . . . . ?
C46 C41 B1 C53 -107.4(2) . . . . ?
C47 C48 C49 F12 -179.36(16) . . . . ?
C47 C48 C49 C50 1.4(3) . . . . ?
C48 C47 C52 F15 176.92(15) . . . . ?
C48 C47 C52 C51 -2.9(3) . . . . ?
C48 C47 B1 C35 -68.00(19) . . . . ?
C48 C47 B1 C41 168.83(15) . . . . ?
C48 C47 B1 C53 54.5(2) . . . . ?
C48 C49 C50 F13 177.90(16) . . . . ?
C48 C49 C50 C51 -2.2(3) . . . . ?
C49 C50 C51 F14 -178.72(16) . . . . ?
C49 C50 C51 C52 0.5(3) . . . . ?
C50 C51 C52 F15 -177.64(15) . . . . ?
C50 C51 C52 C47 2.2(3) . . . . ?
C52 C47 C48 F11 -179.05(15) . . . . ?
C52 C47 C48 C49 1.1(3) . . . . ?
C52 C47 B1 C35 105.77(19) . . . . ?
C52 C47 B1 C41 -17.4(2) . . . . ?
C52 C47 B1 C53 -131.73(18) . . . . ?
C53 C54 C55 F17 -179.83(18) . . . . ?
C53 C54 C55 C56 1.9(3) . . . . ?
C54 C53 C58 F20 -178.55(15) . . . . ?
C54 C53 C58 C57 0.8(3) . . . . ?
C54 C53 B1 C35 -52.0(2) . . . . ?
C54 C53 B1 C41 70.69(19) . . . . ?
C54 C53 B1 C47 -168.54(15) . . . . ?
C54 C55 C56 F18 177.84(19) . . . . ?
C54 C55 C56 C57 -1.0(3) . . . . ?
C55 C56 C57 F19 179.14(18) . . . . ?
C55 C56 C57 C58 0.2(3) . . . . ?
C56 C57 C58 F20 179.26(16) . . . . ?
C56 C57 C58 C53 -0.2(3) . . . . ?
C58 C53 C54 F16 178.11(16) . . . . ?
C58 C53 C54 C55 -1.7(3) . . . . ?
C58 C53 B1 C35 136.45(18) . . . . ?
C58 C53 B1 C41 -100.88(19) . . . . ?
C58 C53 B1 C47 19.9(2) . . . . ?
B1 C35 C36 F1 4.1(3) . . . . ?
B1 C35 C36 C37 -174.99(18) . . . . ?
B1 C35 C40 F5 -0.7(3) . . . . ?
B1 C35 C40 C39 178.57(17) . . . . ?
B1 C41 C42 F6 0.8(2) . . . . ?
B1 C41 C42 C43 179.38(17) . . . . ?
B1 C41 C46 F10 0.3(3) . . . . ?
B1 C41 C46 C45 179.92(19) . . . . ?
B1 C47 C48 F11 -4.4(2) . . . . ?
B1 C47 C48 C49 175.72(16) . . . . ?
B1 C47 C52 F15 2.8(3) . . . . ?
B1 C47 C52 C51 -177.04(16) . . . . ?
B1 C53 C54 F16 5.4(3) . . . . ?
B1 C53 C54 C55 -174.38(18) . . . . ?
B1 C53 C58 F20 -6.6(3) . . . . ?
B1 C53 C58 C57 172.82(17) . . . . ?

loop_
_exptl_oxdiff_crystal_face_indexfrac_h
_exptl_oxdiff_crystal_face_indexfrac_k
_exptl_oxdiff_crystal_face_indexfrac_l
_exptl_oxdiff_crystal_face_x
_exptl_oxdiff_crystal_face_y
_exptl_oxdiff_crystal_face_z
2.0000 1.0002 0.9991 0.0063 0.0456 -0.2532
-1.0006 -1.0000 1.9960 0.0339 0.1933 0.0371
1.0006 1.0000 -1.9960 -0.0339 -0.1933 -0.0371
-2.0000 -1.0002 -0.9991 -0.0063 -0.0456 0.2532
-9.5399 4.5340 1.0774 -0.6721 0.1617 0.7226
-0.0618 13.2673 -0.1537 -0.9255 -0.1725 -0.3371
0.3637 11.0077 -6.0643 -0.7579 -0.6482 -0.0739
0.2089 4.5865 -10.0801 -0.3207 -0.9065 0.2747
-0.1634 3.5765 10.3287 -0.2454 0.8281 -0.5040
-0.0496 -3.6453 -10.2476 0.2422 -0.8177 0.5222
1.9146 -2.9481 -10.8171 0.2668 -0.8999 0.3448
8.3509 0.6777 -8.8882 0.2576 -0.8663 -0.4279
0.4296 -10.3885 -6.7592 0.7326 -0.4489 0.5116
9.4585 -5.0724 -4.3532 0.7034 -0.4298 -0.5661
0.4915 -11.4947 5.1554 0.8230 0.5663 0.0447
-2.0755 -12.2040 4.2562 0.7753 0.5331 0.3388
3.1425 -9.6334 5.6003 0.7933 0.5463 -0.2689
-0.0528 -5.9053 9.5761 0.4178 0.8779 -0.2338
